data_4065602
loop_
_publ_author_name
'Leung, Wing-Por'
'Wan, Chi-Ling'
'Mak, Thomas C. W.'

_publ_section_title
;
 Synthesis and Structure of Magnesium and Group 13 Metal
 Bis(thiophosphinoyl)methanediide Complexes
;
_journal_issue 7
_journal_name_full Organometallics
_journal_page_first 1622
_journal_paper_doi 10.1021/om100019c
_journal_volume 29
_journal_year 2010
_chemical_formula_sum 'C66 H72 Mg2 O4 P4 S4'
_chemical_formula_weight 1229.98
_chemical_name_systematic
;

 ?

;
_space_group_IT_number 14
_symmetry_cell_setting monoclinic
_symmetry_space_group_name_Hall '-P 2ybc'
_symmetry_space_group_name_H-M 'P 1 21/c 1'
_atom_sites_solution_hydrogens geom
_atom_sites_solution_primary direct
_atom_sites_solution_secondary difmap
_audit_creation_method SHELXL-97
_cell_angle_alpha 90.00
_cell_angle_beta 96.986(7)
_cell_angle_gamma 90.00
_cell_formula_units_Z 2
_cell_length_a 10.420(4)
_cell_length_b 13.181(5)
_cell_length_c 23.464(9)
_cell_measurement_reflns_used 1002
_cell_measurement_temperature 293(2)
_cell_measurement_theta_max 21.28
_cell_measurement_theta_min 2.33
_cell_volume 3199(2)
_computing_cell_refinement 'Bruker SMART'
_computing_data_collection 'Bruker SMART'
_computing_data_reduction 'Bruker SAINT'
_computing_molecular_graphics 'Bruker SHELXTL'
_computing_publication_material 'Bruker SHELXTL'
_computing_structure_refinement 'SHELXL-97 (Sheldrick, 1997)'
_computing_structure_solution 'SHELXS-97 (Sheldrick, 1990)'
_diffrn_ambient_temperature 293(2)
_diffrn_measured_fraction_theta_full 0.996
_diffrn_measured_fraction_theta_max 0.996
_diffrn_measurement_device_type 'CCD area detector'
_diffrn_measurement_method 'phi and omega scans'
_diffrn_radiation_monochromator graphite
_diffrn_radiation_source 'fine-focus sealed tube'
_diffrn_radiation_type MoK\a
_diffrn_radiation_wavelength 0.71073
_diffrn_reflns_av_R_equivalents 0.0936
_diffrn_reflns_av_sigmaI/netI 0.1336
_diffrn_reflns_limit_h_max 13
_diffrn_reflns_limit_h_min -13
_diffrn_reflns_limit_k_max 17
_diffrn_reflns_limit_k_min -16
_diffrn_reflns_limit_l_max 30
_diffrn_reflns_limit_l_min -26
_diffrn_reflns_number 21358
_diffrn_reflns_theta_full 28.05
_diffrn_reflns_theta_max 28.05
_diffrn_reflns_theta_min 1.75
_exptl_absorpt_coefficient_mu 0.315
_exptl_absorpt_correction_T_max 1.0000
_exptl_absorpt_correction_T_min 0.8845
_exptl_absorpt_correction_type SADABS
_exptl_absorpt_process_details SADABS
_exptl_crystal_colour yellow
_exptl_crystal_density_diffrn 1.277
_exptl_crystal_density_meas 0
_exptl_crystal_density_method 'not measured'
_exptl_crystal_description block
_exptl_crystal_F_000 1296
_exptl_crystal_size_max 0.40
_exptl_crystal_size_mid 0.30
_exptl_crystal_size_min 0.20
_refine_diff_density_max 0.468
_refine_diff_density_min -0.302
_refine_diff_density_rms 0.075
_refine_ls_extinction_method none
_refine_ls_goodness_of_fit_ref 1.012
_refine_ls_hydrogen_treatment riding
_refine_ls_matrix_type full
_refine_ls_number_parameters 361
_refine_ls_number_reflns 7736
_refine_ls_number_restraints 10
_refine_ls_restrained_S_all 1.024
_refine_ls_R_factor_all 0.1906
_refine_ls_R_factor_gt 0.0666
_refine_ls_shift/su_max 0.000
_refine_ls_shift/su_mean 0.000
_refine_ls_structure_factor_coef Fsqd
_refine_ls_weighting_details 'calc w=1/[\s^2^(Fo^2^)+(0.0969P)^2^+1.6247P] where P=(Fo^2^+2Fc^2^)/3'
_refine_ls_weighting_scheme calc
_refine_ls_wR_factor_gt 0.1645
_refine_ls_wR_factor_ref 0.2355
_reflns_number_gt 3215
_reflns_number_total 7736
_reflns_threshold_expression >2sigma(I)
_cod_data_source_file om100019c_si_001.cif
_cod_data_source_block 2
_cod_depositor_comments
;
The following automatic conversions were performed:

'_symmetry_cell_setting' value 'Monoclinic' changed to 'monoclinic'
according to /home/saulius/struct/CIF-dictionaries/cif_core.dic
dictionary named 'cif_core.dic' version 2.4.1 from 2010-06-29.

Automatic conversion script
Id: cif_fix_values 1715 2011-07-08 13:25:40Z adriana 
;
_cod_original_sg_symbol_H-M P2(1)/c
_cod_database_code 4065602

loop_
_symmetry_equiv_pos_as_xyz
'x, y, z'
'-x, y+1/2, -z+1/2'
'-x, -y, -z'
'x, -y-1/2, z-1/2'

loop_
_atom_site_label
_atom_site_type_symbol
_atom_site_fract_x
_atom_site_fract_y
_atom_site_fract_z
_atom_site_U_iso_or_equiv
_atom_site_adp_type
_atom_site_occupancy
_atom_site_symmetry_multiplicity
_atom_site_calc_flag
_atom_site_refinement_flags
Mg1 Mg 0.15503(15) 0.55022(11) 0.02705(7) 0.0434(4) Uani 1 1 d .
P1 P 0.01467(12) 0.35445(9) 0.08712(5) 0.0402(3) Uani 1 1 d .
P2 P 0.10575(12) 0.31195(9) -0.02415(5) 0.0419(3) Uani 1 1 d .
S1 S 0.11226(14) 0.47867(10) 0.11947(5) 0.0567(4) Uani 1 1 d .
S2 S 0.24981(13) 0.41577(10) -0.02725(6) 0.0569(4) Uani 1 1 d .
O1 O 0.3299(3) 0.6141(3) 0.05854(17) 0.0651(10) Uani 1 1 d D
C2 C 0.4254(6) 0.5613(5) 0.0958(4) 0.107(3) Uani 1 1 d D
H2A H 0.4843 0.5255 0.0738 0.128 Uiso 1 1 calc R
H2B H 0.3852 0.5126 0.1191 0.128 Uiso 1 1 calc R
C3 C 0.4940(8) 0.6392(7) 0.1319(3) 0.112(3) Uani 1 1 d D
H3A H 0.5847 0.6219 0.1409 0.134 Uiso 1 1 calc R
H3B H 0.4564 0.6473 0.1674 0.134 Uiso 1 1 calc R
C4 C 0.4786(8) 0.7323(6) 0.0973(4) 0.117(3) Uani 1 1 d D
H4A H 0.4403 0.7858 0.1180 0.141 Uiso 1 1 calc R
H4B H 0.5615 0.7555 0.0875 0.141 Uiso 1 1 calc R
C5 C 0.3927(7) 0.7040(5) 0.0455(3) 0.091(2) Uani 1 1 d D
H5A H 0.3301 0.7573 0.0350 0.109 Uiso 1 1 calc R
H5B H 0.4423 0.6929 0.0136 0.109 Uiso 1 1 calc R
O2 O 0.5852(13) -0.0305(17) 0.2296(6) 0.338(10) Uani 1 1 d D
C6 C 0.5829(19) -0.0359(15) 0.1697(8) 0.363(17) Uani 1 1 d D
H6A H 0.5747 0.0295 0.1506 0.435 Uiso 1 1 calc R
H6B H 0.5211 -0.0843 0.1513 0.435 Uiso 1 1 calc R
C7 C 0.713(2) -0.0732(17) 0.1794(13) 0.373(17) Uani 1 1 d D
H7A H 0.7221 -0.1282 0.2070 0.447 Uiso 1 1 calc R
H7B H 0.7449 -0.0940 0.1441 0.447 Uiso 1 1 calc R
C8 C 0.7690(14) 0.0165(18) 0.2014(9) 0.264(9) Uani 1 1 d D
H8A H 0.7935 0.0604 0.1714 0.317 Uiso 1 1 calc R
H8B H 0.8436 0.0038 0.2295 0.317 Uiso 1 1 calc R
C9 C 0.661(2) 0.0574(9) 0.2277(7) 0.261(10) Uani 1 1 d D
H9A H 0.6885 0.0839 0.2658 0.313 Uiso 1 1 calc R
H9B H 0.6162 0.1099 0.2042 0.313 Uiso 1 1 calc R
C1 C -0.0170(4) 0.3430(3) 0.01427(19) 0.0420(11) Uani 1 1 d .
C11 C -0.1401(5) 0.3557(4) 0.1161(2) 0.0476(12) Uani 1 1 d .
C12 C -0.2382(6) 0.2931(5) 0.0943(3) 0.0723(17) Uani 1 1 d .
H12A H -0.2264 0.2501 0.0639 0.087 Uiso 1 1 calc R
C13 C -0.3560(7) 0.2928(6) 0.1167(4) 0.098(2) Uani 1 1 d .
H13A H -0.4217 0.2493 0.1016 0.118 Uiso 1 1 calc R
C14 C -0.3751(8) 0.3557(7) 0.1607(3) 0.096(2) Uani 1 1 d .
H14A H -0.4543 0.3567 0.1752 0.115 Uiso 1 1 calc R
C15 C -0.2792(8) 0.4160(6) 0.1828(3) 0.088(2) Uani 1 1 d .
H15A H -0.2921 0.4583 0.2133 0.106 Uiso 1 1 calc R
C16 C -0.1612(6) 0.4174(4) 0.1617(2) 0.0654(15) Uani 1 1 d .
H16A H -0.0957 0.4599 0.1782 0.078 Uiso 1 1 calc R
C21 C 0.0979(5) 0.2453(4) 0.1234(2) 0.0515(13) Uani 1 1 d .
C22 C 0.0427(7) 0.1520(5) 0.1206(3) 0.097(2) Uani 1 1 d .
H22A H -0.0405 0.1445 0.1016 0.117 Uiso 1 1 calc R
C23 C 0.1061(10) 0.0674(5) 0.1452(4) 0.118(3) Uani 1 1 d .
H23A H 0.0661 0.0043 0.1421 0.141 Uiso 1 1 calc R
C24 C 0.2243(10) 0.0767(7) 0.1733(3) 0.109(3) Uani 1 1 d .
H24A H 0.2673 0.0203 0.1900 0.131 Uiso 1 1 calc R
C25 C 0.2811(9) 0.1686(8) 0.1773(4) 0.134(3) Uani 1 1 d .
H25A H 0.3643 0.1754 0.1963 0.161 Uiso 1 1 calc R
C26 C 0.2163(7) 0.2535(5) 0.1533(3) 0.093(2) Uani 1 1 d .
H26A H 0.2552 0.3169 0.1580 0.111 Uiso 1 1 calc R
C31 C 0.0355(5) 0.2860(4) -0.0978(2) 0.0520(13) Uani 1 1 d .
C32 C -0.0831(6) 0.2420(4) -0.1093(2) 0.0645(15) Uani 1 1 d .
H32A H -0.1293 0.2253 -0.0791 0.077 Uiso 1 1 calc R
C33 C -0.1367(8) 0.2214(5) -0.1656(3) 0.095(2) Uani 1 1 d .
H33A H -0.2181 0.1920 -0.1731 0.114 Uiso 1 1 calc R
C34 C -0.0660(10) 0.2457(6) -0.2099(3) 0.107(3) Uani 1 1 d .
H34A H -0.1002 0.2321 -0.2476 0.129 Uiso 1 1 calc R
C35 C 0.0506(10) 0.2883(6) -0.1994(3) 0.105(3) Uani 1 1 d .
H35A H 0.0962 0.3049 -0.2297 0.126 Uiso 1 1 calc R
C36 C 0.1044(7) 0.3082(5) -0.1432(3) 0.0778(18) Uani 1 1 d .
H36A H 0.1866 0.3363 -0.1361 0.093 Uiso 1 1 calc R
C41 C 0.1907(5) 0.1918(3) -0.0051(2) 0.0462(12) Uani 1 1 d .
C42 C 0.3107(6) 0.1886(4) 0.0236(3) 0.0792(19) Uani 1 1 d .
H42A H 0.3523 0.2489 0.0350 0.095 Uiso 1 1 calc R
C43 C 0.3729(7) 0.0978(5) 0.0363(4) 0.102(3) Uani 1 1 d .
H43A H 0.4564 0.0983 0.0555 0.122 Uiso 1 1 calc R
C44 C 0.3168(7) 0.0097(5) 0.0219(3) 0.088(2) Uani 1 1 d .
H44A H 0.3607 -0.0509 0.0303 0.106 Uiso 1 1 calc R
C45 C 0.1964(9) 0.0095(5) -0.0049(4) 0.123(3) Uani 1 1 d .
H45A H 0.1541 -0.0516 -0.0139 0.148 Uiso 1 1 calc R
C46 C 0.1344(7) 0.1004(4) -0.0192(4) 0.113(3) Uani 1 1 d .
H46A H 0.0516 0.0991 -0.0391 0.136 Uiso 1 1 calc R

loop_
_atom_site_aniso_label
_atom_site_aniso_U_11
_atom_site_aniso_U_22
_atom_site_aniso_U_33
_atom_site_aniso_U_23
_atom_site_aniso_U_13
_atom_site_aniso_U_12
Mg1 0.0373(9) 0.0401(8) 0.0510(9) 0.0023(7) -0.0015(7) 0.0002(7)
P1 0.0428(7) 0.0386(6) 0.0385(7) 0.0053(5) 0.0023(5) 0.0006(5)
P2 0.0431(7) 0.0356(6) 0.0467(7) -0.0006(5) 0.0044(6) 0.0026(5)
S1 0.0688(9) 0.0529(8) 0.0460(7) -0.0007(6) -0.0034(6) -0.0159(7)
S2 0.0513(8) 0.0433(7) 0.0793(10) -0.0034(7) 0.0214(7) -0.0034(6)
O1 0.044(2) 0.050(2) 0.095(3) 0.0098(19) -0.018(2) -0.0097(17)
C2 0.052(4) 0.099(5) 0.160(7) 0.048(5) -0.026(5) -0.007(4)
C3 0.082(5) 0.164(8) 0.082(5) 0.006(5) -0.019(4) -0.033(6)
C4 0.092(6) 0.107(6) 0.145(8) -0.022(6) -0.015(5) -0.027(5)
C5 0.070(4) 0.077(4) 0.121(6) 0.015(4) -0.011(4) -0.032(4)
O2 0.250(15) 0.51(3) 0.253(13) 0.103(16) 0.022(11) -0.172(18)
C6 0.34(3) 0.33(3) 0.35(3) -0.22(2) -0.22(2) 0.14(2)
C7 0.25(3) 0.28(3) 0.59(5) -0.20(3) 0.07(3) 0.08(2)
C8 0.168(15) 0.33(3) 0.31(2) -0.095(19) 0.077(14) -0.095(16)
C9 0.38(3) 0.141(11) 0.30(2) -0.003(12) 0.18(2) 0.036(15)
C1 0.037(3) 0.043(3) 0.046(3) 0.003(2) 0.005(2) 0.003(2)
C11 0.048(3) 0.044(3) 0.050(3) 0.011(2) 0.004(2) 0.004(2)
C12 0.055(4) 0.080(4) 0.086(4) -0.009(3) 0.023(3) -0.009(3)
C13 0.059(4) 0.113(6) 0.126(7) 0.014(5) 0.023(4) -0.016(4)
C14 0.069(5) 0.134(7) 0.091(5) 0.034(5) 0.034(4) 0.024(5)
C15 0.086(5) 0.117(6) 0.067(4) 0.006(4) 0.031(4) 0.029(5)
C16 0.074(4) 0.072(4) 0.052(3) 0.004(3) 0.016(3) 0.010(3)
C21 0.057(3) 0.055(3) 0.042(3) 0.012(2) 0.005(2) 0.012(3)
C22 0.087(5) 0.051(4) 0.146(7) 0.030(4) -0.018(5) -0.001(3)
C23 0.134(8) 0.057(4) 0.162(8) 0.040(5) 0.016(7) 0.032(5)
C24 0.141(8) 0.103(7) 0.082(5) 0.039(5) 0.007(5) 0.058(6)
C25 0.111(7) 0.130(8) 0.148(8) 0.033(7) -0.033(6) 0.049(6)
C26 0.088(5) 0.077(4) 0.106(5) 0.025(4) -0.021(4) 0.020(4)
C31 0.062(4) 0.042(3) 0.050(3) -0.003(2) 0.003(3) 0.011(3)
C32 0.078(4) 0.057(3) 0.055(3) -0.011(3) -0.008(3) 0.000(3)
C33 0.106(6) 0.076(5) 0.092(5) -0.023(4) -0.038(5) 0.007(4)
C34 0.159(9) 0.100(6) 0.057(5) -0.026(4) -0.013(5) 0.025(6)
C35 0.135(8) 0.120(7) 0.063(5) -0.010(4) 0.023(5) 0.012(6)
C36 0.087(5) 0.090(5) 0.058(4) -0.007(3) 0.013(4) 0.015(4)
C41 0.045(3) 0.041(3) 0.053(3) -0.001(2) 0.009(2) 0.007(2)
C42 0.056(4) 0.051(3) 0.127(6) 0.013(4) -0.003(4) 0.001(3)
C43 0.057(4) 0.066(4) 0.177(8) 0.025(5) -0.011(4) 0.009(4)
C44 0.089(5) 0.055(4) 0.118(6) 0.004(4) 0.004(5) 0.029(4)
C45 0.143(8) 0.037(4) 0.172(8) -0.006(4) -0.052(7) 0.000(4)
C46 0.098(6) 0.040(3) 0.184(8) 0.005(4) -0.056(5) 0.004(3)

loop_
_atom_type_symbol
_atom_type_description
_atom_type_scat_dispersion_real
_atom_type_scat_dispersion_imag
_atom_type_scat_source
C C 0.0033 0.0016 'International Tables Vol C Tables 4.2.6.8 and 6.1.1.4'
H H 0.0000 0.0000 'International Tables Vol C Tables 4.2.6.8 and 6.1.1.4'
Mg Mg 0.0486 0.0363 'International Tables Vol C Tables 4.2.6.8 and 6.1.1.4'
P P 0.1023 0.0942 'International Tables Vol C Tables 4.2.6.8 and 6.1.1.4'
S S 0.1246 0.1234 'International Tables Vol C Tables 4.2.6.8 and 6.1.1.4'
O O 0.0106 0.0060 'International Tables Vol C Tables 4.2.6.8 and 6.1.1.4'

loop_
_geom_angle_atom_site_label_1
_geom_angle_atom_site_label_2
_geom_angle_atom_site_label_3
_geom_angle
_geom_angle_site_symmetry_1
_geom_angle_site_symmetry_3
O1 Mg1 C1 114.00(17) . 3_565
O1 Mg1 S1 95.04(13) . .
C1 Mg1 S1 117.71(14) 3_565 .
O1 Mg1 S2 95.00(13) . .
C1 Mg1 S2 121.69(14) 3_565 .
S1 Mg1 S2 107.96(8) . .
O1 Mg1 Mg1 177.51(13) . 3_565
C1 Mg1 Mg1 63.75(13) 3_565 3_565
S1 Mg1 Mg1 85.30(7) . 3_565
S2 Mg1 Mg1 87.23(7) . 3_565
C1 P1 C11 107.6(2) . .
C1 P1 C21 114.7(2) . .
C11 P1 C21 102.9(2) . .
C1 P1 S1 118.26(16) . .
C11 P1 S1 106.21(17) . .
C21 P1 S1 105.81(19) . .
C1 P2 C31 107.8(2) . .
C1 P2 C41 116.7(2) . .
C31 P2 C41 101.2(2) . .
C1 P2 S2 117.47(17) . .
C31 P2 S2 107.72(19) . .
C41 P2 S2 104.55(17) . .
P1 S1 Mg1 96.68(7) . .
P2 S2 Mg1 96.97(7) . .
C5 O1 C2 103.7(4) . .
C5 O1 Mg1 133.0(4) . .
C2 O1 Mg1 122.8(3) . .
O1 C2 C3 105.5(6) . .
C2 C3 C4 104.7(6) . .
C5 C4 C3 105.1(6) . .
O1 C5 C4 106.7(6) . .
C6 O2 C9 87.2(12) . .
O2 C6 C7 87.6(14) . .
C8 C7 C6 96.6(14) . .
C7 C8 C9 99.2(12) . .
O2 C9 C8 100.1(12) . .
P2 C1 P1 119.0(3) . .
P2 C1 Mg1 115.0(2) . 3_565
P1 C1 Mg1 115.4(2) . 3_565
C12 C11 C16 117.6(5) . .
C12 C11 P1 120.7(4) . .
C16 C11 P1 121.6(4) . .
C11 C12 C13 121.0(6) . .
C14 C13 C12 120.2(7) . .
C15 C14 C13 119.3(7) . .
C14 C15 C16 121.8(7) . .
C15 C16 C11 120.2(6) . .
C26 C21 C22 116.9(6) . .
C26 C21 P1 122.0(5) . .
C22 C21 P1 121.0(5) . .
C21 C22 C23 122.1(7) . .
C24 C23 C22 119.9(8) . .
C23 C24 C25 119.4(8) . .
C24 C25 C26 120.5(9) . .
C21 C26 C25 121.0(8) . .
C32 C31 C36 118.6(5) . .
C32 C31 P2 121.2(4) . .
C36 C31 P2 120.2(5) . .
C31 C32 C33 121.2(6) . .
C34 C33 C32 118.6(7) . .
C35 C34 C33 121.0(7) . .
C34 C35 C36 120.4(8) . .
C31 C36 C35 120.1(7) . .
C42 C41 C46 116.1(5) . .
C42 C41 P2 122.5(4) . .
C46 C41 P2 121.4(4) . .
C41 C42 C43 121.3(6) . .
C44 C43 C42 121.7(7) . .
C43 C44 C45 118.8(6) . .
C44 C45 C46 119.9(7) . .
C41 C46 C45 122.2(7) . .

loop_
_geom_bond_atom_site_label_1
_geom_bond_atom_site_label_2
_geom_bond_distance
_geom_bond_site_symmetry_2
Mg1 O1 2.061(4) .
Mg1 C1 2.156(5) 3_565
Mg1 S1 2.455(2) .
Mg1 S2 2.459(2) .
Mg1 Mg1 3.579(3) 3_565
P1 C1 1.708(5) .
P1 C11 1.825(5) .
P1 C21 1.835(5) .
P1 S1 2.0258(19) .
P2 C1 1.702(5) .
P2 C31 1.824(5) .
P2 C41 1.842(5) .
P2 S2 2.0391(19) .
O1 C5 1.405(6) .
O1 C2 1.424(7) .
C2 C3 1.462(9) .
C3 C4 1.468(10) .
C4 C5 1.467(9) .
O2 C6 1.405(16) .
O2 C9 1.407(14) .
C6 C7 1.430(16) .
C7 C8 1.392(15) .
C8 C9 1.449(14) .
C1 Mg1 2.156(5) 3_565
C11 C12 1.364(7) .
C11 C16 1.382(7) .
C12 C13 1.394(8) .
C13 C14 1.356(10) .
C14 C15 1.332(10) .
C15 C16 1.381(8) .
C21 C26 1.348(8) .
C21 C22 1.357(8) .
C22 C23 1.385(9) .
C23 C24 1.329(11) .
C24 C25 1.347(12) .
C25 C26 1.389(10) .
C31 C32 1.363(7) .
C31 C36 1.386(7) .
C32 C33 1.397(8) .
C33 C34 1.382(10) .
C34 C35 1.334(11) .
C35 C36 1.393(9) .
C41 C42 1.346(7) .
C41 C46 1.364(8) .
C42 C43 1.377(8) .
C43 C44 1.325(9) .
C44 C45 1.334(9) .
C45 C46 1.382(9) .
